data_4032469
loop_
_publ_author_name
'Gangireddy, Pavankumar'
'Patro, Vidyavathi'
'Lam, Leighann'
'Morimoto, Mariko'
'Liebeskind, Lanny S.'

_publ_section_title
;
 Mechanism of Acylative Oxidation-Reduction-Condensation Reactions Using
 Benzoisothiazolones as Oxidant and Triethylphosphite as Stoichiometric
 Reductant.
;
_journal_issue 7
_journal_name_full 'The Journal of organic chemistry'
_journal_page_first 3513
_journal_page_last 3529
_journal_paper_doi 10.1021/acs.joc.7b00020
_journal_volume 82
_journal_year 2017
_chemical_formula_moiety 'C24 H16 N4 S2'
_chemical_formula_sum 'C24 H16 N4 S2'
_chemical_formula_weight 424.53
_chemical_name_systematic
; 
 N,N'-di(pyridin-2-yl)-6H,12H-dibenzo[b,f][1,5]dithiocine-6,12-diamine
;
_space_group_crystal_system monoclinic
_space_group_IT_number 15
_space_group_name_Hall '-C 2yc'
_space_group_name_H-M_alt 'C 1 2/c 1'
_symmetry_space_group_name_Hall '-C 2yc'
_symmetry_space_group_name_H-M 'C 1 2/c 1'
_atom_sites_solution_hydrogens geom
_atom_sites_solution_primary iterative
_audit_creation_date 2015-04-14
_audit_creation_method
;
Olex2 1.2-dev
(compiled 2015.03.31 svn.r3164 for OlexSys, GUI svn.r5023)
;
_cell_angle_alpha 90
_cell_angle_beta 93.308(2)
_cell_angle_gamma 90
_cell_formula_units_Z 4
_cell_length_a 11.9977(14)
_cell_length_b 12.1880(14)
_cell_length_c 13.648(2)
_cell_measurement_reflns_used 2237
_cell_measurement_temperature 100(2)
_cell_measurement_theta_max 30.964
_cell_measurement_theta_min 2.383
_cell_volume 1992.4(4)
_computing_cell_refinement 'SAINT v8.34A (Bruker, 2013)'
_computing_data_collection 'APEX2 v2014.11 (Bruker, 2014)'
_computing_data_reduction 'SAINT v8.34A (Bruker, 2013)'
_computing_molecular_graphics 'Olex2 (Dolomanov et al., 2009)'
_computing_publication_material 'Olex2 (Dolomanov et al., 2009)'
_computing_structure_refinement 'SHELXL-97 (Sheldrick, 2008)'
_computing_structure_solution
;
Superflip (Palatinus & Chapuis, 2007;Palatinus & van der Lee, 2008;
Palatinus et al., 2012)
;
_diffrn_ambient_temperature 100(2)
_diffrn_detector_area_resol_mean 512
_diffrn_measured_fraction_theta_full 0.986
_diffrn_measured_fraction_theta_max 0.954
_diffrn_measurement_device_type 'Bruker APEX-II CCD'
_diffrn_measurement_method '\f and \w scans'
_diffrn_radiation_monochromator graphite
_diffrn_radiation_type MoK\a
_diffrn_radiation_wavelength 0.71073
_diffrn_reflns_av_R_equivalents 0.0444
_diffrn_reflns_av_unetI/netI 0.0760
_diffrn_reflns_Laue_measured_fraction_full 0.986
_diffrn_reflns_Laue_measured_fraction_max 0.954
_diffrn_reflns_limit_h_max 17
_diffrn_reflns_limit_h_min -17
_diffrn_reflns_limit_k_max 17
_diffrn_reflns_limit_k_min -17
_diffrn_reflns_limit_l_max 18
_diffrn_reflns_limit_l_min -18
_diffrn_reflns_number 15453
_diffrn_reflns_point_group_measured_fraction_full 0.986
_diffrn_reflns_point_group_measured_fraction_max 0.954
_diffrn_reflns_theta_full 25.242
_diffrn_reflns_theta_max 30.993
_diffrn_reflns_theta_min 2.762
_diffrn_source 'fine-focus sealed tube'
_diffrn_standards_number 0
_exptl_absorpt_coefficient_mu 0.287
_exptl_absorpt_correction_T_max 0.7462
_exptl_absorpt_correction_T_min 0.4317
_exptl_absorpt_correction_type multi-scan
_exptl_absorpt_process_details
;
 TWINABS-2012/1 (Bruker,2012) was used for absorption correction.
 
For component 1:
 wR2(int) was 0.1114 before and 0.0448 after correction.
 The Ratio of minimum to maximum transmission not present.
 The \l/2 correction factor is Not present
 
For component 2:
 wR2(int) was 0.1164 before and 0.0520 after correction.
 The Ratio of minimum to maximum transmission is 0.58.
 The \l/2 correction factor is Not present

Final HKLF 4 output contains 15220 reflections, Rint = 0.0466
 (8419 with I > 3sig(I), Rint = 0.0411)
;
_exptl_crystal_colour colourless
_exptl_crystal_colour_primary colourless
_exptl_crystal_density_diffrn 1.415
_exptl_crystal_description prism
_exptl_crystal_F_000 880
_exptl_crystal_recrystallization_method 'The material was recrystallised from toluene by slow evaporation'
_exptl_crystal_size_max 0.273
_exptl_crystal_size_mid 0.258
_exptl_crystal_size_min 0.196
_refine_diff_density_max 0.592
_refine_diff_density_min -0.436
_refine_diff_density_rms 0.100
_refine_ls_extinction_method none
_refine_ls_goodness_of_fit_ref 1.056
_refine_ls_hydrogen_treatment constr
_refine_ls_matrix_type full
_refine_ls_number_parameters 136
_refine_ls_number_reflns 3036
_refine_ls_number_restraints 0
_refine_ls_restrained_S_all 1.056
_refine_ls_R_factor_all 0.0644
_refine_ls_R_factor_gt 0.0524
_refine_ls_shift/su_max 0.000
_refine_ls_shift/su_mean 0.000
_refine_ls_structure_factor_coef Fsqd
_refine_ls_weighting_details 'w=1/[\s^2^(Fo^2^)+(0.0759P)^2^+4.3354P] where P=(Fo^2^+2Fc^2^)/3'
_refine_ls_weighting_scheme calc
_refine_ls_wR_factor_gt 0.1336
_refine_ls_wR_factor_ref 0.1410
_reflns_Friedel_coverage 0.000
_reflns_number_gt 2541
_reflns_number_total 3036
_reflns_threshold_expression 'I > 2\s(I)'
_cod_data_source_file jo7b00020_si_003.cif
_cod_data_source_block twin4
_cod_database_code 4032469
_shelx_space_group_comment
;
The symmetry employed for this shelxl refinement is uniquely defined
by the following loop, which should always be used as a source of
symmetry information in preference to the above space-group names.
They are only intended as comments.
;
_olex2_refinement_description
;
1. Fixed Uiso
 At 1.2 times of:
  All C(H) groups
2.a Aromatic/amide H refined with riding coordinates:
 C7(H7), C6(H6), C5(H5), C4(H4), C9(H9), C10(H10), C11(H11), C12(H12)
;
_shelx_shelxl_version_number 2014/7
_olex2_diffrn_ambient_temperature_device 'Oxford Cryosystems'
_olex2_exptl_crystal_mounting_method 'The crystal was mounted on a loop with paratone oil'
_olex2_submission_original_sample_id LSL-PA-137-1
_olex2_submission_special_instructions 'No special instructions were received'

loop_
_space_group_symop_operation_xyz
'x, y, z'
'-x, y, -z+1/2'
'x+1/2, y+1/2, z'
'-x+1/2, y+1/2, -z+1/2'
'-x, -y, -z'
'x, -y, z-1/2'
'-x+1/2, -y+1/2, -z'
'x+1/2, -y+1/2, z-1/2'

loop_
_atom_site_label
_atom_site_type_symbol
_atom_site_fract_x
_atom_site_fract_y
_atom_site_fract_z
_atom_site_U_iso_or_equiv
_atom_site_adp_type
_atom_site_occupancy
_atom_site_site_symmetry_order
_atom_site_calc_flag
_atom_site_refinement_flags_posn
S1 S 0.10065(3) 0.15227(3) 0.35132(3) 0.00933(13) Uani 1 1 d .
N1 N -0.09616(12) 0.19333(13) 0.43674(11) 0.0115(3) Uani 1 1 d .
N2 N 0.05837(12) 0.30709(13) 0.48531(11) 0.0131(3) Uani 1 1 d .
C1 C -0.04206(13) 0.13611(14) 0.37663(12) 0.0090(3) Uani 1 1 d .
C2 C -0.10269(13) 0.04221(14) 0.32761(12) 0.0091(3) Uani 1 1 d .
C3 C 0.12485(13) 0.03686(14) 0.27439(12) 0.0092(3) Uani 1 1 d .
C7 C 0.18065(14) -0.05369(15) 0.31568(12) 0.0119(3) Uani 1 1 d .
H7 H 0.1948 -0.0579 0.3848 0.014 Uiso 1 1 calc R
C6 C 0.21582(15) -0.13811(15) 0.25605(13) 0.0142(3) Uani 1 1 d .
H6 H 0.2544 -0.1995 0.2844 0.017 Uiso 1 1 calc R
C5 C 0.19442(15) -0.13246(15) 0.15511(13) 0.0142(3) Uani 1 1 d .
H5 H 0.2189 -0.1898 0.1143 0.017 Uiso 1 1 calc R
C4 C -0.13721(14) -0.04316(15) 0.38643(12) 0.0120(3) Uani 1 1 d .
H4 H -0.1216 -0.0404 0.4554 0.014 Uiso 1 1 calc R
C8 C -0.04797(14) 0.27893(14) 0.49409(12) 0.0111(3) Uani 1 1 d .
C9 C 0.10067(14) 0.38641(15) 0.54431(13) 0.0143(3) Uani 1 1 d .
H9 H 0.1765 0.4066 0.5389 0.017 Uiso 1 1 calc R
C10 C 0.03989(15) 0.44060(15) 0.61276(13) 0.0150(3) Uani 1 1 d .
H10 H 0.0736 0.4956 0.6540 0.018 Uiso 1 1 calc R
C11 C -0.07170(16) 0.41250(16) 0.61961(13) 0.0171(4) Uani 1 1 d .
H11 H -0.1161 0.4489 0.6650 0.021 Uiso 1 1 calc R
C12 C -0.11712(15) 0.33076(16) 0.55927(13) 0.0142(3) Uani 1 1 d .
H12 H -0.1933 0.3103 0.5620 0.017 Uiso 1 1 calc R

loop_
_atom_site_aniso_label
_atom_site_aniso_U_11
_atom_site_aniso_U_22
_atom_site_aniso_U_33
_atom_site_aniso_U_23
_atom_site_aniso_U_13
_atom_site_aniso_U_12
S1 0.00883(19) 0.0089(2) 0.0103(2) -0.00196(13) 0.00088(13) -0.00064(13)
N1 0.0117(6) 0.0117(7) 0.0111(7) -0.0016(5) 0.0006(5) -0.0010(5)
N2 0.0123(6) 0.0126(7) 0.0144(7) -0.0027(5) 0.0000(5) 0.0004(5)
C1 0.0080(6) 0.0104(8) 0.0085(7) 0.0004(5) -0.0002(5) -0.0012(5)
C2 0.0100(6) 0.0071(7) 0.0101(7) -0.0016(5) 0.0006(5) -0.0007(5)
C3 0.0095(6) 0.0079(7) 0.0104(7) -0.0006(5) 0.0011(5) 0.0002(5)
C7 0.0132(7) 0.0122(8) 0.0101(7) 0.0013(6) -0.0010(5) 0.0010(6)
C6 0.0154(8) 0.0111(8) 0.0159(8) 0.0013(6) 0.0003(6) 0.0044(6)
C5 0.0171(8) 0.0107(8) 0.0150(8) -0.0021(6) 0.0020(6) 0.0033(6)
C4 0.0149(7) 0.0121(8) 0.0089(7) 0.0008(6) 0.0013(5) -0.0010(6)
C8 0.0140(7) 0.0100(8) 0.0092(7) -0.0012(5) 0.0002(5) 0.0001(6)
C9 0.0130(7) 0.0139(8) 0.0158(8) -0.0015(6) -0.0018(6) -0.0013(6)
C10 0.0193(8) 0.0121(8) 0.0130(8) -0.0033(6) -0.0032(6) -0.0001(6)
C11 0.0207(8) 0.0185(9) 0.0122(8) -0.0057(6) 0.0017(6) -0.0002(7)
C12 0.0139(7) 0.0164(9) 0.0123(8) -0.0045(6) 0.0021(6) -0.0015(6)

loop_
_atom_type_symbol
_atom_type_description
_atom_type_scat_dispersion_real
_atom_type_scat_dispersion_imag
_atom_type_scat_source
C C 0.0033 0.0016 'International Tables Vol C Tables 4.2.6.8 and 6.1.1.4'
H H 0.0000 0.0000 'International Tables Vol C Tables 4.2.6.8 and 6.1.1.4'
N N 0.0061 0.0033 'International Tables Vol C Tables 4.2.6.8 and 6.1.1.4'
S S 0.1246 0.1234 'International Tables Vol C Tables 4.2.6.8 and 6.1.1.4'

loop_
_geom_angle_atom_site_label_1
_geom_angle_atom_site_label_2
_geom_angle_atom_site_label_3
_geom_angle
_geom_angle_site_symmetry_1
_geom_angle_site_symmetry_3
C1 S1 C3 102.58(8) . .
C1 N1 C8 123.51(14) . .
C8 N2 C9 117.60(15) . .
N1 C1 S1 126.40(13) . .
N1 C1 C2 116.89(14) . .
C2 C1 S1 116.59(11) . .
C3 C2 C1 122.65(14) 2 .
C4 C2 C1 117.90(14) . .
C4 C2 C3 119.45(15) . 2
C2 C3 S1 121.17(12) 2 .
C7 C3 S1 118.43(12) . .
C7 C3 C2 119.81(15) . 2
C3 C7 H7 119.9 . .
C6 C7 C3 120.26(15) . .
C6 C7 H7 119.9 . .
C7 C6 H6 120.1 . .
C5 C6 C7 119.89(16) . .
C5 C6 H6 120.1 . .
C6 C5 H5 119.9 . .
C6 C5 C4 120.15(16) . 2
C4 C5 H5 119.9 2 .
C2 C4 H4 119.8 . .
C5 C4 C2 120.43(15) 2 .
C5 C4 H4 119.8 2 .
N2 C8 N1 120.34(15) . .
N2 C8 C12 123.06(16) . .
C12 C8 N1 116.60(15) . .
N2 C9 H9 118.2 . .
N2 C9 C10 123.62(16) . .
C10 C9 H9 118.2 . .
C9 C10 H10 120.8 . .
C9 C10 C11 118.31(16) . .
C11 C10 H10 120.8 . .
C10 C11 H11 120.5 . .
C12 C11 C10 119.00(16) . .
C12 C11 H11 120.5 . .
C8 C12 H12 120.8 . .
C11 C12 C8 118.36(16) . .
C11 C12 H12 120.8 . .

loop_
_geom_bond_atom_site_label_1
_geom_bond_atom_site_label_2
_geom_bond_distance
_geom_bond_site_symmetry_2
S1 C1 1.7770(16) .
S1 C3 1.7890(17) .
N1 C1 1.281(2) .
N1 C8 1.408(2) .
N2 C8 1.333(2) .
N2 C9 1.339(2) .
C1 C2 1.493(2) .
C2 C3 1.404(2) 2
C2 C4 1.392(2) .
C3 C2 1.404(2) 2
C3 C7 1.393(2) .
C7 H7 0.9500 .
C7 C6 1.392(2) .
C6 H6 0.9500 .
C6 C5 1.388(3) .
C5 H5 0.9500 .
C5 C4 1.390(2) 2
C4 C5 1.390(2) 2
C4 H4 0.9500 .
C8 C12 1.401(2) .
C9 H9 0.9500 .
C9 C10 1.385(2) .
C10 H10 0.9500 .
C10 C11 1.390(3) .
C11 H11 0.9500 .
C11 C12 1.384(2) .
C12 H12 0.9500 .

loop_
_geom_hbond_atom_site_label_D
_geom_hbond_atom_site_label_H
_geom_hbond_atom_site_label_A
_geom_hbond_distance_DH
_geom_hbond_distance_HA
_geom_hbond_distance_DA
_geom_hbond_angle_DHA
_geom_hbond_site_symmetry_A
C5 H5 N2 0.95 2.91 3.483(2) 119.9 6
C12 H12 N1 0.95 2.53 3.456(2) 165.7 7_456

loop_
_geom_torsion_atom_site_label_1
_geom_torsion_atom_site_label_2
_geom_torsion_atom_site_label_3
_geom_torsion_atom_site_label_4
_geom_torsion
_geom_torsion_site_symmetry_1
_geom_torsion_site_symmetry_4
S1 C1 C2 C3 -66.55(19) . 2
S1 C1 C2 C4 112.91(15) . .
S1 C3 C7 C6 -170.46(13) . .
N1 C1 C2 C3 117.11(18) . 2
N1 C1 C2 C4 -63.4(2) . .
N1 C8 C12 C11 177.59(16) . .
N2 C8 C12 C11 -2.2(3) . .
N2 C9 C10 C11 -1.1(3) . .
C1 S1 C3 C2 86.96(14) . 2
C1 S1 C3 C7 -101.83(14) . .
C1 N1 C8 N2 2.3(3) . .
C1 N1 C8 C12 -177.47(16) . .
C1 C2 C4 C5 179.71(15) . 2
C2 C3 C7 C6 0.9(2) 2 .
C3 S1 C1 N1 173.03(15) . .
C3 S1 C1 C2 -2.91(14) . .
C3 C2 C4 C5 -0.8(2) 2 2
C3 C7 C6 C5 -0.5(3) . .
C7 C6 C5 C4 -0.5(3) . 2
C8 N1 C1 S1 -1.0(3) . .
C8 N1 C1 C2 174.98(15) . .
C8 N2 C9 C10 -0.5(3) . .
C9 N2 C8 N1 -177.64(16) . .
C9 N2 C8 C12 2.2(3) . .
C9 C10 C11 C12 1.0(3) . .
C10 C11 C12 C8 0.5(3) . .
